data_7239806
loop_
_publ_author_name
'Wan, Jiang'
'Zang, Yi'
'Xiao, Dao-An'
'Li, Na'
'Li, Junmin'
'Jin, Ze-Xin'
'Chen, De-Lei'
'Xiong, Juan'
'Li, Jia'
'Hu, Jin-Feng'

_publ_section_title
;
 Stewartiacids A--N, C-23 carboxylated triterpenoids from Chinese
 Stewartia and their inhibitory effects against ATP-citrate lyase and
 NF-\kB
;
_journal_issue 6
_journal_name_full 'RSC Advances'
_journal_page_first 3343
_journal_page_last 3356
_journal_paper_doi 10.1039/C9RA09542J
_journal_volume 10
_journal_year 2020
_chemical_absolute_configuration rmad
_chemical_formula_moiety 'C30 H44 O6, 3(H2 O)'
_chemical_formula_sum 'C30 H50 O9'
_chemical_formula_weight 554.70
_space_group_crystal_system orthorhombic
_space_group_IT_number 19
_space_group_name_Hall 'P 2ac 2ab'
_space_group_name_H-M_alt 'P 21 21 21'
_atom_sites_solution_hydrogens mixed
_atom_sites_solution_primary dual
_audit_creation_date 2019-12-09
_audit_creation_method
;
Olex2 1.2
(compiled 2018.05.29 svn.r3508 for OlexSys, GUI svn.r5506)
;
_audit_update_record
;
2019-12-16 deposited with the CCDC.	2020-01-13 downloaded from the CCDC.
;
_cell_angle_alpha 90
_cell_angle_beta 90
_cell_angle_gamma 90
_cell_formula_units_Z 4
_cell_length_a 8.0649(6)
_cell_length_b 11.3973(8)
_cell_length_c 32.416(2)
_cell_measurement_reflns_used 7625
_cell_measurement_temperature 170(2)
_cell_measurement_theta_max 54.82
_cell_measurement_theta_min 3.58
_cell_volume 2979.6(4)
_computing_cell_refinement 'SAINT v8.37A (Bruker, 2015)'
_computing_data_reduction 'SAINT v8.37A (Bruker, 2015)'
_computing_molecular_graphics 'Olex2 (Dolomanov et al., 2009)'
_computing_publication_material 'Olex2 (Dolomanov et al., 2009)'
_computing_structure_refinement 'ShelXL (Sheldrick, 2015)'
_computing_structure_solution 'ShelXT (Sheldrick, 2015)'
_diffrn_ambient_temperature 169.98
_diffrn_measured_fraction_theta_full 0.985
_diffrn_measured_fraction_theta_max 0.985
_diffrn_measurement_device_type 'Bruker APEX-II CCD'
_diffrn_measurement_method '\f and \w scans'
_diffrn_radiation_type GaK\a
_diffrn_radiation_wavelength 1.34139
_diffrn_reflns_av_R_equivalents 0.0705
_diffrn_reflns_av_unetI/netI 0.0630
_diffrn_reflns_Laue_measured_fraction_full 0.985
_diffrn_reflns_Laue_measured_fraction_max 0.985
_diffrn_reflns_limit_h_max 7
_diffrn_reflns_limit_h_min -9
_diffrn_reflns_limit_k_max 13
_diffrn_reflns_limit_k_min -11
_diffrn_reflns_limit_l_max 39
_diffrn_reflns_limit_l_min -39
_diffrn_reflns_number 21220
_diffrn_reflns_point_group_measured_fraction_full 0.979
_diffrn_reflns_point_group_measured_fraction_max 0.977
_diffrn_reflns_theta_full 53.594
_diffrn_reflns_theta_max 55.060
_diffrn_reflns_theta_min 3.576
_diffrn_standards_number 0
_exptl_absorpt_coefficient_mu 0.471
_exptl_absorpt_correction_T_max 0.7508
_exptl_absorpt_correction_T_min 0.3675
_exptl_absorpt_correction_type multi-scan
_exptl_absorpt_process_details
'SADABS-2016/2 (Bruker,2016/2) was used for absorption correction. wR2(int) was 0.1762 before and 0.0912 after correction. The Ratio of minimum to maximum transmission is 0.6197. The \l/2 correction factor is Not present.'
_exptl_crystal_colour colourless
_exptl_crystal_density_diffrn 1.237
_exptl_crystal_description plate
_exptl_crystal_F_000 1208
_exptl_crystal_size_max 0.15
_exptl_crystal_size_mid 0.1
_exptl_crystal_size_min 0.008
_refine_diff_density_max 0.292
_refine_diff_density_min -0.310
_refine_diff_density_rms 0.067
_refine_ls_abs_structure_details
;
 Flack x determined using 1054 quotients [(I+)-(I-)]/[(I+)+(I-)]
 (Parsons, Flack and Wagner, Acta Cryst. B69 (2013) 249-259).
;
_refine_ls_abs_structure_Flack -0.01(19)
_refine_ls_extinction_coef 0.029(4)
_refine_ls_extinction_expression Fc^*^=kFc[1+0.001xFc^2^\l^3^/sin(2\q)]^-1/4^
_refine_ls_extinction_method 'SHELXL-2016/6 (Sheldrick 2016)'
_refine_ls_goodness_of_fit_ref 1.031
_refine_ls_hydrogen_treatment constr
_refine_ls_matrix_type full
_refine_ls_number_parameters 372
_refine_ls_number_reflns 5558
_refine_ls_number_restraints 0
_refine_ls_restrained_S_all 1.031
_refine_ls_R_factor_all 0.1371
_refine_ls_R_factor_gt 0.0949
_refine_ls_shift/su_max 0.002
_refine_ls_shift/su_mean 0.000
_refine_ls_structure_factor_coef Fsqd
_refine_ls_weighting_details 'w=1/[\s^2^(Fo^2^)+(0.1596P)^2^+1.6785P] where P=(Fo^2^+2Fc^2^)/3'
_refine_ls_weighting_scheme calc
_refine_ls_wR_factor_gt 0.2521
_refine_ls_wR_factor_ref 0.2937
_reflns_Friedel_coverage 0.736
_reflns_Friedel_fraction_full 0.971
_reflns_Friedel_fraction_max 0.966
_reflns_number_gt 3496
_reflns_number_total 5558
_reflns_threshold_expression 'I > 2\s(I)'
_cod_data_source_file c9ra09542j2.cif
_cod_data_source_block 191209wj_0m
_cod_depositor_comments 'Adding full bibliography for 7239805--7239808.cif.'
_cod_database_code 7239806
_shelx_shelxl_version_number 2016/6
_shelx_space_group_comment
;
The symmetry employed for this shelxl refinement is uniquely defined
by the following loop, which should always be used as a source of
symmetry information in preference to the above space-group names.
They are only intended as comments.
;
_shelx_estimated_absorpt_t_max 0.996
_shelx_estimated_absorpt_t_min 0.933
_olex2_refinement_description
;
1. Fixed Uiso
 At 1.2 times of:
  All C(H) groups, All C(H,H) groups
 At 1.5 times of:
  All C(H,H,H) groups, All O(H) groups, All O(H,H) groups
2.a Free rotating group:
 O1W(H1WA,H1WB), O2W(H2WA,H2WB), O3W(H3WA,H3WB)
2.b Ternary CH refined with riding coordinates:
 C3(H3A), C5(H5), C9(H9), C11(H11), C19(H19), C20(H20)
2.c Secondary CH2 refined with riding coordinates:
 C1(H1A,H1B), C2(H2A,H2B), C6(H6A,H6B), C7(H7A,H7B), C15(H15A,H15B), C16(H16A,
 H16B), C21(H21A,H21B)
2.d Idealised Me refined as rotating group:
 C24(H24A,H24B,H24C), C25(H25A,H25B,H25C), C26(H26A,H26B,H26C), C27(H27A,H27B,
 H27C), C28(H28A,H28B,H28C), C29(H29A,H29B,H29C), C30(H30A,H30B,H30C)
2.e Idealised tetrahedral OH refined as rotating group:
 O1(H1), O3(H3), O4(H4)
;
_olex2_submission_special_instructions 'No special instructions were received'

loop_
_space_group_symop_operation_xyz
'x, y, z'
'-x+1/2, -y, z+1/2'
'-x, y+1/2, -z+1/2'
'x+1/2, -y+1/2, -z'

loop_
_atom_site_label
_atom_site_type_symbol
_atom_site_fract_x
_atom_site_fract_y
_atom_site_fract_z
_atom_site_U_iso_or_equiv
_atom_site_adp_type
_atom_site_occupancy
_atom_site_site_symmetry_order
_atom_site_calc_flag
_atom_site_refinement_flags_posn
O1 O -0.4730(9) -0.5682(7) -0.52156(19) 0.100(2) Uani 1 1 d .
H1 H -0.380301 -0.567176 -0.509748 0.151 Uiso 1 1 calc GR
O2 O -0.0307(9) -0.5376(7) -0.5396(2) 0.106(2) Uani 1 1 d .
O3 O -0.1470(9) -0.6912(7) -0.5697(2) 0.103(2) Uani 1 1 d .
H3 H -0.065849 -0.726356 -0.559212 0.155 Uiso 1 1 calc GR
O4 O -0.6852(7) -0.4930(7) -0.7162(2) 0.101(2) Uani 1 1 d .
H4 H -0.713567 -0.563193 -0.719649 0.152 Uiso 1 1 calc GR
O5 O -0.6137(7) -0.5903(6) -0.78570(18) 0.0831(16) Uani 1 1 d .
O6 O 0.0163(8) -0.5809(8) -0.90483(19) 0.104(2) Uani 1 1 d .
C1 C -0.5809(8) -0.5203(7) -0.6331(2) 0.0663(18) Uani 1 1 d .
H1A H -0.676621 -0.479347 -0.645647 0.080 Uiso 1 1 calc R
H1B H -0.587982 -0.603894 -0.641103 0.080 Uiso 1 1 calc R
C2 C -0.5971(10) -0.5122(8) -0.5861(3) 0.080(2) Uani 1 1 d .
H2A H -0.606208 -0.428779 -0.577852 0.096 Uiso 1 1 calc R
H2B H -0.699516 -0.552858 -0.577207 0.096 Uiso 1 1 calc R
C3 C -0.4496(12) -0.5668(8) -0.5649(3) 0.083(2) Uani 1 1 d .
H3A H -0.444229 -0.650449 -0.574162 0.099 Uiso 1 1 calc R
C4 C -0.2826(10) -0.5070(7) -0.5786(2) 0.073(2) Uani 1 1 d .
C5 C -0.2728(9) -0.5177(7) -0.6255(2) 0.0686(19) Uani 1 1 d .
H5 H -0.274755 -0.604118 -0.630799 0.082 Uiso 1 1 calc R
C6 C -0.1059(9) -0.4765(8) -0.6432(2) 0.072(2) Uani 1 1 d .
H6A H -0.105083 -0.389813 -0.645222 0.087 Uiso 1 1 calc R
H6B H -0.014950 -0.500448 -0.624467 0.087 Uiso 1 1 calc R
C7 C -0.0786(9) -0.5295(8) -0.6855(2) 0.073(2) Uani 1 1 d .
H7A H -0.073194 -0.615989 -0.682838 0.088 Uiso 1 1 calc R
H7B H 0.029380 -0.502198 -0.696376 0.088 Uiso 1 1 calc R
C8 C -0.2156(8) -0.4974(6) -0.7163(2) 0.0602(17) Uani 1 1 d .
C9 C -0.3907(9) -0.5154(6) -0.6962(2) 0.0611(17) Uani 1 1 d .
H9 H -0.403365 -0.602464 -0.693826 0.073 Uiso 1 1 calc R
C10 C -0.4198(9) -0.4683(6) -0.6515(2) 0.0647(18) Uani 1 1 d .
C11 C -0.5200(8) -0.4788(8) -0.7281(2) 0.0705(19) Uani 1 1 d .
H11 H -0.503657 -0.392908 -0.732755 0.085 Uiso 1 1 calc R
C12 C -0.4970(9) -0.5380(7) -0.7700(2) 0.0677(19) Uani 1 1 d .
C13 C -0.3256(8) -0.5376(6) -0.7881(2) 0.0600(17) Uani 1 1 d .
C14 C -0.2006(8) -0.5760(6) -0.7557(2) 0.0609(17) Uani 1 1 d .
C15 C -0.0198(9) -0.5658(7) -0.7744(2) 0.0692(19) Uani 1 1 d .
H15A H 0.022125 -0.485186 -0.769963 0.083 Uiso 1 1 calc R
H15B H 0.054626 -0.620508 -0.759579 0.083 Uiso 1 1 calc R
C16 C -0.0151(10) -0.5930(8) -0.8190(3) 0.076(2) Uani 1 1 d .
H16A H -0.051243 -0.675112 -0.823198 0.091 Uiso 1 1 calc R
H16B H 0.100856 -0.586580 -0.828839 0.091 Uiso 1 1 calc R
C17 C -0.1240(10) -0.5126(7) -0.8450(2) 0.0703(19) Uani 1 1 d .
C18 C -0.2998(9) -0.5113(6) -0.8278(2) 0.0632(18) Uani 1 1 d .
C19 C -0.4394(10) -0.4701(7) -0.8560(2) 0.072(2) Uani 1 1 d .
H19 H -0.530598 -0.528855 -0.852907 0.087 Uiso 1 1 calc R
C20 C -0.3943(11) -0.4692(9) -0.9022(3) 0.087(2) Uani 1 1 d .
H20 H -0.335733 -0.393633 -0.908042 0.104 Uiso 1 1 calc R
C21 C -0.2767(10) -0.5674(10) -0.9124(3) 0.087(3) Uani 1 1 d .
H21A H -0.330606 -0.643272 -0.905987 0.105 Uiso 1 1 calc R
H21B H -0.252333 -0.565924 -0.942304 0.105 Uiso 1 1 calc R
C22 C -0.1195(10) -0.5587(8) -0.8891(3) 0.080(2) Uani 1 1 d .
C23 C -0.1403(14) -0.5777(10) -0.5598(3) 0.090(3) Uani 1 1 d .
C24 C -0.2717(11) -0.3832(8) -0.5609(3) 0.079(2) Uani 1 1 d .
H24A H -0.369489 -0.338144 -0.569364 0.119 Uiso 1 1 calc GR
H24B H -0.171418 -0.344641 -0.571275 0.119 Uiso 1 1 calc GR
H24C H -0.267287 -0.387228 -0.530726 0.119 Uiso 1 1 calc GR
C25 C -0.4410(9) -0.3336(6) -0.6494(3) 0.071(2) Uani 1 1 d .
H25A H -0.502690 -0.306535 -0.673666 0.106 Uiso 1 1 calc GR
H25B H -0.331573 -0.296160 -0.648937 0.106 Uiso 1 1 calc GR
H25C H -0.502054 -0.312606 -0.624344 0.106 Uiso 1 1 calc GR
C26 C -0.1926(11) -0.3652(7) -0.7286(3) 0.075(2) Uani 1 1 d .
H26A H -0.240556 -0.315053 -0.707135 0.112 Uiso 1 1 calc GR
H26B H -0.248764 -0.350232 -0.754885 0.112 Uiso 1 1 calc GR
H26C H -0.074163 -0.347805 -0.731443 0.112 Uiso 1 1 calc GR
C27 C -0.2355(11) -0.7061(6) -0.7473(3) 0.074(2) Uani 1 1 d .
H27A H -0.204270 -0.752645 -0.771533 0.110 Uiso 1 1 calc GR
H27B H -0.353849 -0.716905 -0.741625 0.110 Uiso 1 1 calc GR
H27C H -0.170635 -0.731997 -0.723423 0.110 Uiso 1 1 calc GR
C28 C -0.0505(12) -0.3872(8) -0.8469(3) 0.091(3) Uani 1 1 d .
H28A H -0.117109 -0.338858 -0.865635 0.136 Uiso 1 1 calc GR
H28B H 0.063899 -0.390930 -0.857031 0.136 Uiso 1 1 calc GR
H28C H -0.051720 -0.352379 -0.819267 0.136 Uiso 1 1 calc GR
C29 C -0.5110(16) -0.3538(10) -0.8425(4) 0.108(3) Uani 1 1 d .
H29A H -0.420599 -0.299651 -0.835687 0.162 Uiso 1 1 calc GR
H29B H -0.580880 -0.365625 -0.818107 0.162 Uiso 1 1 calc GR
H29C H -0.577881 -0.320647 -0.864869 0.162 Uiso 1 1 calc GR
C30 C -0.5504(15) -0.4719(13) -0.9287(3) 0.118(4) Uani 1 1 d .
H30A H -0.613663 -0.399473 -0.924444 0.176 Uiso 1 1 calc GR
H30B H -0.618614 -0.539471 -0.920854 0.176 Uiso 1 1 calc GR
H30C H -0.519349 -0.478484 -0.957835 0.176 Uiso 1 1 calc GR
O1W O -0.8662(11) -0.3282(8) -0.5197(3) 0.129(3) Uani 1 1 d .
H1WA H -0.797365 -0.269638 -0.521735 0.194 Uiso 1 1 d G
H1WB H -0.898730 -0.334871 -0.494183 0.194 Uiso 1 1 d G
O2W O -0.5733(8) -0.3650(6) -0.48630(18) 0.0871(17) Uani 1 1 d .
H2WA H -0.524411 -0.422886 -0.498916 0.131 Uiso 1 1 d G
H2WB H -0.561396 -0.380844 -0.460193 0.131 Uiso 1 1 d G
O3W O -0.3664(12) -0.7236(7) -0.4645(3) 0.125(3) Uani 1 1 d .
H3WA H -0.322302 -0.771285 -0.482371 0.187 Uiso 1 1 d G
H3WB H -0.342209 -0.754013 -0.440631 0.187 Uiso 1 1 d G

loop_
_atom_site_aniso_label
_atom_site_aniso_U_11
_atom_site_aniso_U_22
_atom_site_aniso_U_33
_atom_site_aniso_U_23
_atom_site_aniso_U_13
_atom_site_aniso_U_12
O1 0.103(5) 0.114(5) 0.084(4) 0.016(4) 0.020(3) 0.018(4)
O2 0.078(4) 0.129(6) 0.110(5) 0.002(4) -0.012(4) 0.009(4)
O3 0.099(5) 0.119(6) 0.093(4) 0.007(4) -0.012(4) 0.026(4)
O4 0.047(3) 0.146(6) 0.110(5) -0.017(4) 0.009(3) 0.006(3)
O5 0.046(3) 0.105(4) 0.098(4) -0.009(3) 0.004(3) -0.016(3)
O6 0.060(4) 0.165(7) 0.088(4) -0.019(4) 0.015(3) 0.005(4)
C1 0.040(3) 0.077(4) 0.082(5) -0.007(4) 0.005(3) -0.004(3)
C2 0.057(4) 0.089(5) 0.094(6) -0.002(4) 0.006(4) -0.004(4)
C3 0.083(6) 0.088(6) 0.077(5) 0.006(4) 0.007(4) 0.013(4)
C4 0.061(4) 0.087(5) 0.071(5) 0.001(4) -0.004(4) 0.003(4)
C5 0.044(4) 0.077(5) 0.085(5) -0.001(4) 0.000(3) 0.005(3)
C6 0.052(4) 0.094(5) 0.071(4) -0.001(4) 0.000(3) -0.004(4)
C7 0.038(3) 0.103(6) 0.079(5) -0.005(4) 0.001(3) 0.003(4)
C8 0.045(4) 0.070(4) 0.066(4) -0.002(3) 0.001(3) -0.002(3)
C9 0.050(4) 0.058(4) 0.075(4) 0.000(3) 0.004(3) 0.001(3)
C10 0.052(4) 0.061(4) 0.082(5) 0.009(3) -0.003(3) 0.002(3)
C11 0.041(3) 0.088(5) 0.083(5) 0.005(4) -0.007(3) 0.006(3)
C12 0.049(4) 0.074(4) 0.081(5) 0.006(4) -0.006(3) -0.005(4)
C13 0.040(3) 0.060(4) 0.081(5) -0.006(3) -0.001(3) -0.005(3)
C14 0.041(3) 0.069(4) 0.072(4) 0.003(3) -0.001(3) -0.004(3)
C15 0.048(4) 0.077(5) 0.083(5) -0.007(4) -0.003(3) 0.005(3)
C16 0.046(4) 0.093(5) 0.088(5) -0.001(4) 0.012(4) 0.000(4)
C17 0.053(4) 0.079(5) 0.079(5) -0.005(4) 0.008(4) -0.006(4)
C18 0.046(4) 0.067(4) 0.076(5) -0.011(3) -0.006(3) -0.001(3)
C19 0.067(5) 0.074(4) 0.075(5) 0.002(4) 0.000(4) 0.012(4)
C20 0.066(5) 0.102(6) 0.092(6) 0.010(5) -0.010(4) -0.003(5)
C21 0.060(5) 0.120(7) 0.082(5) -0.011(5) 0.005(4) -0.014(5)
C22 0.058(5) 0.099(6) 0.084(5) -0.003(4) -0.003(4) -0.011(4)
C23 0.091(7) 0.097(7) 0.081(6) -0.001(5) 0.013(5) 0.021(5)
C24 0.060(5) 0.102(6) 0.075(5) -0.004(4) 0.004(4) 0.001(4)
C25 0.059(4) 0.064(4) 0.090(5) -0.001(4) 0.006(4) 0.004(3)
C26 0.071(5) 0.074(5) 0.080(5) 0.003(4) 0.005(4) -0.015(4)
C27 0.065(5) 0.069(4) 0.087(5) 0.000(4) -0.007(4) 0.004(4)
C28 0.081(6) 0.092(6) 0.099(6) -0.002(5) 0.011(5) -0.028(5)
C29 0.121(9) 0.089(6) 0.115(8) -0.004(5) -0.018(7) 0.034(6)
C30 0.099(7) 0.180(12) 0.073(5) -0.001(6) -0.008(5) 0.024(8)
O1W 0.082(5) 0.127(6) 0.178(8) -0.002(6) -0.048(5) 0.005(4)
O2W 0.069(4) 0.111(4) 0.081(3) -0.005(3) 0.005(3) 0.004(3)
O3W 0.133(7) 0.121(6) 0.120(5) 0.037(4) -0.025(5) -0.047(5)

loop_
_atom_type_symbol
_atom_type_description
_atom_type_scat_dispersion_real
_atom_type_scat_dispersion_imag
_atom_type_scat_source
C C 0.0148 0.0070 'International Tables Vol C Tables 4.2.6.8 and 6.1.1.4'
H H 0.0000 0.0000 'International Tables Vol C Tables 4.2.6.8 and 6.1.1.4'
O O 0.0412 0.0250 'International Tables Vol C Tables 4.2.6.8 and 6.1.1.4'

loop_
_geom_angle_atom_site_label_1
_geom_angle_atom_site_label_2
_geom_angle_atom_site_label_3
_geom_angle
C3 O1 H1 109.5
C23 O3 H3 109.5
C11 O4 H4 109.5
H1A C1 H1B 107.4
C2 C1 H1A 108.4
C2 C1 H1B 108.4
C2 C1 C10 115.6(6)
C10 C1 H1A 108.4
C10 C1 H1B 108.4
C1 C2 H2A 109.4
C1 C2 H2B 109.4
H2A C2 H2B 108.0
C3 C2 C1 111.1(7)
C3 C2 H2A 109.4
C3 C2 H2B 109.4
O1 C3 C2 110.5(7)
O1 C3 H3A 107.0
O1 C3 C4 113.4(8)
C2 C3 H3A 107.0
C2 C3 C4 111.6(7)
C4 C3 H3A 107.0
C5 C4 C3 106.8(6)
C5 C4 C23 108.3(6)
C23 C4 C3 107.6(7)
C24 C4 C3 110.2(7)
C24 C4 C5 116.4(7)
C24 C4 C23 107.2(7)
C4 C5 H5 104.5
C4 C5 C6 113.1(6)
C4 C5 C10 118.0(6)
C6 C5 H5 104.5
C6 C5 C10 110.7(6)
C10 C5 H5 104.5
C5 C6 H6A 109.6
C5 C6 H6B 109.6
H6A C6 H6B 108.2
C7 C6 C5 110.1(7)
C7 C6 H6A 109.6
C7 C6 H6B 109.6
C6 C7 H7A 109.0
C6 C7 H7B 109.0
C6 C7 C8 112.9(6)
H7A C7 H7B 107.8
C8 C7 H7A 109.0
C8 C7 H7B 109.0
C7 C8 C9 110.3(6)
C7 C8 C14 109.8(6)
C7 C8 C26 108.0(6)
C14 C8 C9 109.5(5)
C14 C8 C26 109.5(6)
C26 C8 C9 109.7(6)
C8 C9 H9 104.7
C10 C9 C8 118.4(6)
C10 C9 H9 104.7
C11 C9 C8 107.4(6)
C11 C9 H9 104.7
C11 C9 C10 115.5(6)
C1 C10 C5 106.9(6)
C1 C10 C9 110.6(6)
C5 C10 C9 105.3(6)
C25 C10 C1 105.7(6)
C25 C10 C5 114.8(7)
C25 C10 C9 113.4(6)
O4 C11 C9 115.7(7)
O4 C11 H11 106.3
O4 C11 C12 108.0(6)
C9 C11 H11 106.3
C9 C11 C12 113.4(6)
C12 C11 H11 106.3
O5 C12 C11 119.5(7)
O5 C12 C13 123.0(7)
C13 C12 C11 117.3(6)
C12 C13 C14 109.8(6)
C18 C13 C12 121.4(6)
C18 C13 C14 128.8(6)
C8 C14 C15 110.0(6)
C13 C14 C8 110.3(6)
C13 C14 C15 109.0(6)
C13 C14 C27 106.2(6)
C27 C14 C8 113.2(6)
C27 C14 C15 107.9(6)
C14 C15 H15A 109.1
C14 C15 H15B 109.1
H15A C15 H15B 107.8
C16 C15 C14 112.5(6)
C16 C15 H15A 109.1
C16 C15 H15B 109.1
C15 C16 H16A 108.9
C15 C16 H16B 108.9
C15 C16 C17 113.6(7)
H16A C16 H16B 107.7
C17 C16 H16A 108.9
C17 C16 H16B 108.9
C16 C17 C18 109.9(6)
C16 C17 C22 107.3(7)
C16 C17 C28 110.9(7)
C18 C17 C22 111.6(6)
C18 C17 C28 111.2(7)
C22 C17 C28 105.8(7)
C13 C18 C17 119.6(6)
C13 C18 C19 122.1(6)
C17 C18 C19 118.1(7)
C18 C19 H19 106.1
C18 C19 C20 114.3(7)
C20 C19 H19 106.1
C29 C19 C18 112.2(7)
C29 C19 H19 106.1
C29 C19 C20 111.5(8)
C19 C20 H20 107.5
C21 C20 C19 110.9(7)
C21 C20 H20 107.5
C21 C20 C30 112.5(9)
C30 C20 C19 110.6(7)
C30 C20 H20 107.5
C20 C21 H21A 109.1
C20 C21 H21B 109.1
H21A C21 H21B 107.9
C22 C21 C20 112.3(8)
C22 C21 H21A 109.1
C22 C21 H21B 109.1
O6 C22 C17 118.6(7)
O6 C22 C21 122.5(8)
C21 C22 C17 118.7(7)
O2 C23 O3 122.3(10)
O2 C23 C4 125.0(10)
O3 C23 C4 112.7(10)
C4 C24 H24A 109.5
C4 C24 H24B 109.5
C4 C24 H24C 109.5
H24A C24 H24B 109.5
H24A C24 H24C 109.5
H24B C24 H24C 109.5
C10 C25 H25A 109.5
C10 C25 H25B 109.5
C10 C25 H25C 109.5
H25A C25 H25B 109.5
H25A C25 H25C 109.5
H25B C25 H25C 109.5
C8 C26 H26A 109.5
C8 C26 H26B 109.5
C8 C26 H26C 109.5
H26A C26 H26B 109.5
H26A C26 H26C 109.5
H26B C26 H26C 109.5
C14 C27 H27A 109.5
C14 C27 H27B 109.5
C14 C27 H27C 109.5
H27A C27 H27B 109.5
H27A C27 H27C 109.5
H27B C27 H27C 109.5
C17 C28 H28A 109.5
C17 C28 H28B 109.5
C17 C28 H28C 109.5
H28A C28 H28B 109.5
H28A C28 H28C 109.5
H28B C28 H28C 109.5
C19 C29 H29A 109.5
C19 C29 H29B 109.5
C19 C29 H29C 109.5
H29A C29 H29B 109.5
H29A C29 H29C 109.5
H29B C29 H29C 109.5
C20 C30 H30A 109.5
C20 C30 H30B 109.5
C20 C30 H30C 109.5
H30A C30 H30B 109.5
H30A C30 H30C 109.5
H30B C30 H30C 109.5
H1WA O1W H1WB 109.4
H2WA O2W H2WB 104.5
H3WA O3W H3WB 104.6

loop_
_geom_bond_atom_site_label_1
_geom_bond_atom_site_label_2
_geom_bond_distance
O1 H1 0.8400
O1 C3 1.419(11)
O2 C23 1.192(12)
O3 H3 0.8400
O3 C23 1.333(12)
O4 H4 0.8400
O4 C11 1.396(9)
O5 C12 1.225(9)
O6 C22 1.234(10)
C1 H1A 0.9900
C1 H1B 0.9900
C1 C2 1.531(12)
C1 C10 1.548(10)
C2 H2A 0.9900
C2 H2B 0.9900
C2 C3 1.508(12)
C3 H3A 1.0000
C3 C4 1.573(12)
C4 C5 1.527(11)
C4 C23 1.529(13)
C4 C24 1.525(12)
C5 H5 1.0000
C5 C6 1.537(11)
C5 C10 1.560(10)
C6 H6A 0.9900
C6 H6B 0.9900
C6 C7 1.515(11)
C7 H7A 0.9900
C7 H7B 0.9900
C7 C8 1.534(10)
C8 C9 1.569(10)
C8 C14 1.565(10)
C8 C26 1.569(11)
C9 H9 1.0000
C9 C10 1.564(11)
C9 C11 1.525(11)
C10 C25 1.547(10)
C11 H11 1.0000
C11 C12 1.528(11)
C12 C13 1.503(10)
C13 C14 1.520(10)
C13 C18 1.339(11)
C14 C15 1.582(10)
C14 C27 1.534(11)
C15 H15A 0.9900
C15 H15B 0.9900
C15 C16 1.480(12)
C16 H16A 0.9900
C16 H16B 0.9900
C16 C17 1.523(12)
C17 C18 1.523(10)
C17 C22 1.524(12)
C17 C28 1.549(12)
C18 C19 1.524(11)
C19 H19 1.0000
C19 C20 1.540(13)
C19 C29 1.511(13)
C20 H20 1.0000
C20 C21 1.504(14)
C20 C30 1.524(14)
C21 H21A 0.9900
C21 H21B 0.9900
C21 C22 1.479(12)
C24 H24A 0.9800
C24 H24B 0.9800
C24 H24C 0.9800
C25 H25A 0.9800
C25 H25B 0.9800
C25 H25C 0.9800
C26 H26A 0.9800
C26 H26B 0.9800
C26 H26C 0.9800
C27 H27A 0.9800
C27 H27B 0.9800
C27 H27C 0.9800
C28 H28A 0.9800
C28 H28B 0.9800
C28 H28C 0.9800
C29 H29A 0.9800
C29 H29B 0.9800
C29 H29C 0.9800
C30 H30A 0.9800
C30 H30B 0.9800
C30 H30C 0.9800
O1W H1WA 0.8704
O1W H1WB 0.8702
O2W H2WA 0.8705
O2W H2WB 0.8705
O3W H3WA 0.8707
O3W H3WB 0.8698

loop_
_geom_hbond_atom_site_label_D
_geom_hbond_atom_site_label_H
_geom_hbond_atom_site_label_A
_geom_hbond_distance_DH
_geom_hbond_distance_HA
_geom_hbond_distance_DA
_geom_hbond_angle_DHA
O2W H2WA O1 0.87 1.86 2.706(10) 164.1
